data_2206704
loop_
_publ_author_name
'Yang, Yu-Min'
'Li, Huan-Qiu'
'Shi, Lei'
'Zhu, Hai-Liang'

_publ_section_title
;
 Iodometronidazole
;
_journal_coeditor_code HG6215
_journal_issue 9
_journal_name_full 'Acta Crystallographica Section E'
_journal_page_first o2882
_journal_page_last o2883
_journal_paper_doi 10.1107/S1600536805025213
_journal_volume 61
_journal_year 2005
_chemical_formula_iupac 'C6 H8 I N3 O2'
_chemical_formula_moiety 'C6 H8 I N3 O2'
_chemical_formula_sum 'C6 H8 I N3 O2'
_chemical_formula_weight 281.05
_chemical_name_common Iodometronidazole
_chemical_name_systematic
;
1-(2-iodoethyl)-2-methyl-5-nitro-1H-imidazole
;
_space_group_IT_number 2
_symmetry_cell_setting triclinic
_symmetry_space_group_name_Hall '-P 1'
_symmetry_space_group_name_H-M 'P -1'
_atom_sites_solution_hydrogens geom
_atom_sites_solution_primary direct
_atom_sites_solution_secondary difmap
_audit_creation_method SHELXL-97
_cell_angle_alpha 89.073(6)
_cell_angle_beta 86.903(6)
_cell_angle_gamma 73.097(6)
_cell_formula_units_Z 2
_cell_length_a 6.192(3)
_cell_length_b 7.740(3)
_cell_length_c 10.001(4)
_cell_measurement_reflns_used 1310
_cell_measurement_temperature 298(2)
_cell_measurement_theta_max 25.8
_cell_measurement_theta_min 6.1
_cell_volume 457.9(3)
_computing_cell_refinement SMART
_computing_data_collection 'SMART (Siemens, 1996)'
_computing_data_reduction 'SAINT (Siemens, 1996)'
_computing_molecular_graphics 'SHELXTL (Sheldrick, 1997b)'
_computing_publication_material SHELXTL
_computing_structure_refinement 'SHELXL97 (Sheldrick, 1997a)'
_computing_structure_solution 'SHELXS97 (Sheldrick, 1997a)'
_diffrn_ambient_temperature 298(2)
_diffrn_measured_fraction_theta_full 0.958
_diffrn_measured_fraction_theta_max 0.958
_diffrn_measurement_device_type 'Siemens SMART CCD area-detector'
_diffrn_measurement_method '\f and \w'
_diffrn_radiation_monochromator graphite
_diffrn_radiation_source 'fine-focus sealed tube'
_diffrn_radiation_type MoK\a
_diffrn_radiation_wavelength 0.71073
_diffrn_reflns_av_R_equivalents 0.0114
_diffrn_reflns_av_sigmaI/netI 0.0259
_diffrn_reflns_limit_h_max 7
_diffrn_reflns_limit_h_min -7
_diffrn_reflns_limit_k_max 9
_diffrn_reflns_limit_k_min -7
_diffrn_reflns_limit_l_max 11
_diffrn_reflns_limit_l_min -10
_diffrn_reflns_number 2006
_diffrn_reflns_theta_full 25.00
_diffrn_reflns_theta_max 25.00
_diffrn_reflns_theta_min 2.04
_diffrn_standards_decay_% 0
_diffrn_standards_interval_count 0
_diffrn_standards_interval_time 0
_diffrn_standards_number 0
_exptl_absorpt_coefficient_mu 3.463
_exptl_absorpt_correction_T_max 0.298
_exptl_absorpt_correction_T_min 0.265
_exptl_absorpt_correction_type multi-scan
_exptl_absorpt_process_details '(SADABS; Sheldrick, 1996)'
_exptl_crystal_colour 'pale yellow'
_exptl_crystal_density_diffrn 2.039
_exptl_crystal_density_method 'not measured'
_exptl_crystal_description prism
_exptl_crystal_F_000 268
_exptl_crystal_size_max 0.40
_exptl_crystal_size_mid 0.35
_exptl_crystal_size_min 0.35
_refine_diff_density_max 0.936
_refine_diff_density_min -0.879
_refine_ls_extinction_method none
_refine_ls_goodness_of_fit_ref 1.060
_refine_ls_hydrogen_treatment constr
_refine_ls_matrix_type full
_refine_ls_number_parameters 110
_refine_ls_number_reflns 1553
_refine_ls_number_restraints 0
_refine_ls_restrained_S_all 1.060
_refine_ls_R_factor_all 0.0423
_refine_ls_R_factor_gt 0.0391
_refine_ls_shift/su_max 0.004
_refine_ls_shift/su_mean 0.000
_refine_ls_structure_factor_coef Fsqd
_refine_ls_weighting_details 'calc w = 1/[\s^2^(Fo^2^)+(0.0484P)^2^+1.1805P] where P = (Fo^2^+2Fc^2^)/3'
_refine_ls_weighting_scheme calc
_refine_ls_wR_factor_gt 0.0996
_refine_ls_wR_factor_ref 0.1043
_reflns_number_gt 1410
_reflns_number_total 1553
_reflns_threshold_expression I>2\s(I)
_cod_data_source_file hg6215.cif
_cod_data_source_block I
_cod_database_code 2206704
_cod_database_fobs_code 2206704

loop_
_symmetry_equiv_pos_as_xyz
'x, y, z'
'-x, -y, -z'

loop_
_atom_site_label
_atom_site_fract_x
_atom_site_fract_y
_atom_site_fract_z
_atom_site_U_iso_or_equiv
_atom_site_adp_type
_atom_site_calc_flag
_atom_site_refinement_flags
_atom_site_occupancy
_atom_site_type_symbol
I1 0.35079(7) 0.78709(6) 0.48668(4) 0.0764(2) Uani d . 1 I
C1 -0.2485(9) 0.7410(7) 0.1442(5) 0.0493(12) Uani d . 1 C
O1 0.0792(9) 0.1550(6) 0.1691(6) 0.0806(13) Uani d . 1 O
N2 -0.3651(7) 0.6482(7) 0.0827(5) 0.0559(11) Uani d . 1 N
N1 -0.0618(8) 0.6305(6) 0.1987(5) 0.0531(11) Uani d . 1 N
O2 0.2355(10) 0.3092(7) 0.2881(6) 0.103(2) Uani d . 1 O
C2 -0.2521(9) 0.4735(8) 0.1011(5) 0.0525(13) Uani d . 1 C
H4 -0.2948 0.3769 0.0688 0.063 Uiso calc R 1 H
N3 0.0929(9) 0.2976(6) 0.2133(5) 0.0616(12) Uani d . 1 N
C3 -0.0688(9) 0.4570(7) 0.1727(5) 0.0492(12) Uani d . 1 C
C4 -0.3122(12) 0.9402(8) 0.1500(7) 0.0704(17) Uani d . 1 C
H1A -0.2274 0.9841 0.0813 0.106 Uiso calc R 1 H
H1B -0.2799 0.9771 0.2361 0.106 Uiso calc R 1 H
H1C -0.4708 0.9888 0.1366 0.106 Uiso calc R 1 H
C5 0.1260(11) 0.6920(9) 0.2550(6) 0.0648(15) Uani d . 1 C
H11A 0.2720 0.6076 0.2306 0.078 Uiso calc R 1 H
H11B 0.1235 0.8102 0.2202 0.078 Uiso calc R 1 H
C6 0.0857(13) 0.6992(11) 0.4026(7) 0.0770(18) Uani d . 1 C
H10A 0.0879 0.5809 0.4371 0.092 Uiso calc R 1 H
H10B -0.0608 0.7832 0.4266 0.092 Uiso calc R 1 H

loop_
_atom_site_aniso_label
_atom_site_aniso_U_11
_atom_site_aniso_U_22
_atom_site_aniso_U_33
_atom_site_aniso_U_12
_atom_site_aniso_U_13
_atom_site_aniso_U_23
I1 0.0749(3) 0.0771(4) 0.0824(4) -0.0232(2) -0.0375(2) -0.0180(2)
C1 0.051(3) 0.045(3) 0.052(3) -0.010(2) -0.014(2) -0.006(2)
O1 0.091(3) 0.045(2) 0.108(4) -0.020(2) -0.018(3) -0.007(2)
N2 0.047(2) 0.060(3) 0.064(3) -0.019(2) -0.018(2) -0.013(2)
N1 0.055(2) 0.045(2) 0.063(3) -0.015(2) -0.024(2) -0.007(2)
O2 0.114(4) 0.060(3) 0.127(5) 0.000(3) -0.078(4) -0.010(3)
C2 0.050(3) 0.059(3) 0.056(3) -0.027(3) -0.008(2) -0.010(2)
N3 0.068(3) 0.044(3) 0.072(3) -0.013(2) -0.017(3) -0.004(2)
C3 0.053(3) 0.045(3) 0.052(3) -0.015(2) -0.010(2) -0.006(2)
C4 0.078(4) 0.048(3) 0.082(4) -0.008(3) -0.030(3) -0.010(3)
C5 0.066(4) 0.064(4) 0.065(4) -0.019(3) -0.004(3) -0.003(3)
C6 0.083(4) 0.084(5) 0.069(4) -0.033(4) 0.005(3) -0.014(3)

loop_
_atom_type_symbol
_atom_type_description
_atom_type_scat_dispersion_real
_atom_type_scat_dispersion_imag
_atom_type_scat_source
C C 0.0033 0.0016 'International Tables Vol C Tables 4.2.6.8 and 6.1.1.4'
H H 0.0000 0.0000 'International Tables Vol C Tables 4.2.6.8 and 6.1.1.4'
N N 0.0061 0.0033 'International Tables Vol C Tables 4.2.6.8 and 6.1.1.4'
O O 0.0106 0.0060 'International Tables Vol C Tables 4.2.6.8 and 6.1.1.4'
I I -0.4742 1.8119 'International Tables Vol C Tables 4.2.6.8 and 6.1.1.4'

loop_
_geom_angle_atom_site_label_1
_geom_angle_atom_site_label_2
_geom_angle_atom_site_label_3
_geom_angle
N2 C1 N1 111.8(5)
N2 C1 C4 124.1(5)
N1 C1 C4 124.0(5)
C1 N2 C2 105.3(4)
C1 N1 C3 105.1(4)
C1 N1 C5 125.0(5)
C3 N1 C5 129.3(5)
N2 C2 C3 110.9(5)
N2 C2 H4 124.5
C3 C2 H4 124.5
O2 N3 O1 124.0(5)
O2 N3 C3 119.1(5)
O1 N3 C3 116.9(5)
C2 C3 N1 106.8(5)
C2 C3 N3 128.6(5)
N1 C3 N3 124.6(5)
C1 C4 H1A 109.5
C1 C4 H1B 109.5
H1A C4 H1B 109.5
C1 C4 H1C 109.5
H1A C4 H1C 109.5
H1B C4 H1C 109.5
C6 C5 N1 106.8(5)
C6 C5 H11A 110.4
N1 C5 H11A 110.4
C6 C5 H11B 110.4
N1 C5 H11B 110.4
H11A C5 H11B 108.6
C5 C6 I1 107.8(5)
C5 C6 H10A 110.1
I1 C6 H10A 110.1
C5 C6 H10B 110.1
I1 C6 H10B 110.1
H10A C6 H10B 108.5

loop_
_geom_bond_atom_site_label_1
_geom_bond_atom_site_label_2
_geom_bond_distance
I1 C6 2.163(7)
C1 N2 1.334(7)
C1 N1 1.358(7)
C1 C4 1.477(8)
O1 N3 1.223(6)
N2 C2 1.345(7)
N1 C3 1.385(7)
N1 C5 1.516(8)
O2 N3 1.210(7)
C2 C3 1.348(8)
C2 H4 0.9300
N3 C3 1.414(7)
C4 H1A 0.9600
C4 H1B 0.9600
C4 H1C 0.9600
C5 C6 1.484(9)
C5 H11A 0.9700
C5 H11B 0.9700
C6 H10A 0.9700
C6 H10B 0.9700

loop_
_geom_torsion_atom_site_label_1
_geom_torsion_atom_site_label_2
_geom_torsion_atom_site_label_3
_geom_torsion_atom_site_label_4
_geom_torsion
N1 C1 N2 C2 1.4(6)
C4 C1 N2 C2 -179.8(6)
N2 C1 N1 C3 -2.2(6)
C4 C1 N1 C3 179.0(6)
N2 C1 N1 C5 169.4(5)
C4 C1 N1 C5 -9.5(9)
C1 N2 C2 C3 0.1(6)
N2 C2 C3 N1 -1.4(6)
N2 C2 C3 N3 179.9(5)
C1 N1 C3 C2 2.1(6)
C5 N1 C3 C2 -168.9(5)
C1 N1 C3 N3 -179.2(5)
C5 N1 C3 N3 9.8(9)
O2 N3 C3 C2 -173.2(7)
O1 N3 C3 C2 7.1(9)
O2 N3 C3 N1 8.3(9)
O1 N3 C3 N1 -171.4(6)
C1 N1 C5 C6 100.2(7)
C3 N1 C5 C6 -90.3(7)
N1 C5 C6 I1 -179.9(4)

loop_
_cod_related_entry_id
_cod_related_entry_database
_cod_related_entry_code
1 ChemSpider 76938
